data_4070847
loop_
_publ_author_name
'Masuda, Jason D.'
'Jantunen, Kimberly C.'
'Scott, Brian L.'
'Kiplinger, Jaqueline L.'

_publ_section_title
;
 Lutetium Alkyls Supported by a Dearomatized and Functionalized
 Terpyridine Ligand: Preparation of Fluorinated Anilide Complexes
;
_journal_issue 4
_journal_name_full Organometallics
_journal_page_first 803
_journal_paper_doi 10.1021/om701076n
_journal_volume 27
_journal_year 2008
_chemical_formula_sum 'C89.5 H94 Lu N5 Si'
_chemical_formula_weight 1442.76
_chemical_name_systematic
; 
 ? 
;
_space_group_IT_number 2
_symmetry_cell_setting triclinic
_symmetry_space_group_name_Hall '-P 1'
_symmetry_space_group_name_H-M 'P -1'
_atom_sites_solution_hydrogens geom
_atom_sites_solution_primary direct
_atom_sites_solution_secondary difmap
_audit_creation_method SHELXL-97
_cell_angle_alpha 88.171(7)
_cell_angle_beta 78.202(8)
_cell_angle_gamma 89.766(8)
_cell_formula_units_Z 2
_cell_length_a 10.942(5)
_cell_length_b 14.889(6)
_cell_length_c 24.479(11)
_cell_measurement_temperature 141(2)
_cell_volume 3902(3)
_computing_cell_refinement 'SAINT+, v. 7.06 (Bruker AXS, 2001)'
_computing_data_collection 'APEX II, v. 1.08 (Bruker AXS, 2003)'
_computing_data_reduction 'SAINT+, v. 7.06 (Bruker AXS, 2001)'
_computing_molecular_graphics 'SHELXTL, v. 6.10, (Bruker AXS, 2000)'
_computing_publication_material 'SHELXTL, v. 6.10, (Bruker AXS, 2000)'
_computing_structure_refinement 'SHELXL-97 (Sheldrick, 1997)'
_computing_structure_solution 'SHELXS-97 (Sheldrick, 1990)'
_diffrn_ambient_temperature 141(2)
_diffrn_measured_fraction_theta_full 0.995
_diffrn_measured_fraction_theta_max 0.986
_diffrn_measurement_device_type 'Bruker D8 with APEXII CCD'
_diffrn_measurement_method '\w scans'
_diffrn_radiation_monochromator graphite
_diffrn_radiation_source 'fine-focus sealed tube'
_diffrn_radiation_type MoK\a
_diffrn_radiation_wavelength 0.71073
_diffrn_reflns_av_R_equivalents 0.1675
_diffrn_reflns_av_sigmaI/netI 0.2526
_diffrn_reflns_limit_h_max 13
_diffrn_reflns_limit_h_min -13
_diffrn_reflns_limit_k_max 18
_diffrn_reflns_limit_k_min -18
_diffrn_reflns_limit_l_max 29
_diffrn_reflns_limit_l_min -29
_diffrn_reflns_number 37471
_diffrn_reflns_theta_full 25.00
_diffrn_reflns_theta_max 25.62
_diffrn_reflns_theta_min 1.37
_diffrn_standards_decay_% 0
_diffrn_standards_interval_count 0
_diffrn_standards_interval_time 0
_diffrn_standards_number 0
_exptl_absorpt_coefficient_mu 1.327
_exptl_absorpt_correction_T_max 0.9012
_exptl_absorpt_correction_T_min 0.8570
_exptl_absorpt_correction_type multi-scan
_exptl_absorpt_process_details 'SADABS 2.03 (Sheldrick, 2001)'
_exptl_crystal_colour yellow
_exptl_crystal_density_diffrn 1.228
_exptl_crystal_density_method 'not measured'
_exptl_crystal_description block
_exptl_crystal_F_000 1502
_exptl_crystal_size_max 0.12
_exptl_crystal_size_mid 0.10
_exptl_crystal_size_min 0.08
_refine_diff_density_max 0.723
_refine_diff_density_min -1.007
_refine_diff_density_rms 0.150
_refine_ls_extinction_method none
_refine_ls_goodness_of_fit_ref 0.870
_refine_ls_hydrogen_treatment constr
_refine_ls_matrix_type full
_refine_ls_number_parameters 786
_refine_ls_number_reflns 14527
_refine_ls_number_restraints 0
_refine_ls_restrained_S_all 0.870
_refine_ls_R_factor_all 0.1438
_refine_ls_R_factor_gt 0.0792
_refine_ls_shift/su_max 0.001
_refine_ls_shift/su_mean 0.000
_refine_ls_structure_factor_coef Fsqd
_refine_ls_weighting_details 'calc w=1/[\s^2^(Fo^2^)+(0.0489P)^2^+0.0000P] where P=(Fo^2^+2Fc^2^)/3'
_refine_ls_weighting_scheme calc
_refine_ls_wR_factor_gt 0.1391
_refine_ls_wR_factor_ref 0.1637
_reflns_number_gt 7490
_reflns_number_total 14527
_reflns_threshold_expression >2sigma(I)
_cod_data_source_file om701076n-file001.cif
_cod_data_source_block apx231s
_cod_original_formula_sum 'C89.50 H94 Lu N5 Si'
_cod_database_code 4070847

loop_
_symmetry_equiv_pos_as_xyz
'x, y, z'
'-x, -y, -z'

loop_
_atom_site_label
_atom_site_type_symbol
_atom_site_fract_x
_atom_site_fract_y
_atom_site_fract_z
_atom_site_U_iso_or_equiv
_atom_site_adp_type
_atom_site_occupancy
_atom_site_symmetry_multiplicity
_atom_site_calc_flag
_atom_site_refinement_flags
Lu1 Lu 0.19343(4) 0.87851(3) 0.789503(18) 0.02368(13) Uani 1 1 d .
N1 N 0.3630(6) 0.8762(5) 0.7153(3) 0.0244(18) Uani 1 1 d .
N2 N 0.2474(6) 0.7378(4) 0.7679(3) 0.0235(18) Uani 1 1 d .
N3 N 0.0265(7) 0.7813(5) 0.8244(3) 0.0253(18) Uani 1 1 d .
N4 N 0.1084(6) 1.0033(4) 0.7636(3) 0.0215(17) Uani 1 1 d .
H4A H 0.0711 1.0277 0.7938 0.026 Uiso 1 1 calc R
N5 N 0.3243(6) 0.9253(4) 0.8385(3) 0.0295(19) Uani 1 1 d .
H5 H 0.3672 0.9694 0.8209 0.035 Uiso 1 1 calc R
Si1 Si 0.1916(3) 0.58396(17) 0.92158(11) 0.0330(7) Uani 1 1 d .
C1 C 0.4148(9) 0.9506(6) 0.6861(4) 0.034(2) Uani 1 1 d .
H1 H 0.3790 1.0058 0.6968 0.040 Uiso 1 1 calc R
C2 C 0.5130(9) 0.9513(6) 0.6432(4) 0.034(2) Uani 1 1 d .
H2 H 0.5439 1.0053 0.6257 0.041 Uiso 1 1 calc R
C3 C 0.5694(8) 0.8689(6) 0.6247(4) 0.028(2) Uani 1 1 d .
C4 C 0.5161(8) 0.7910(6) 0.6539(3) 0.026(2) Uani 1 1 d .
H4 H 0.5488 0.7352 0.6429 0.031 Uiso 1 1 calc R
C5 C 0.4175(8) 0.7957(6) 0.6979(4) 0.024(2) Uani 1 1 d .
C6 C 0.3534(8) 0.7151(5) 0.7293(4) 0.024(2) Uani 1 1 d .
C7 C 0.3899(9) 0.6308(6) 0.7177(4) 0.035(2) Uani 1 1 d .
H7 H 0.4677 0.6198 0.6953 0.041 Uiso 1 1 calc R
C8 C 0.3079(8) 0.5572(6) 0.7400(3) 0.023(2) Uani 1 1 d .
C9 C 0.2057(8) 0.5739(5) 0.7783(3) 0.024(2) Uani 1 1 d .
H9 H 0.1456 0.5292 0.7890 0.029 Uiso 1 1 calc R
C10 C 0.1867(8) 0.6644(5) 0.8045(4) 0.023(2) Uani 1 1 d .
C11 C 0.0490(8) 0.6906(6) 0.8214(4) 0.025(2) Uani 1 1 d .
C12 C -0.0523(8) 0.6296(5) 0.8346(4) 0.028(2) Uani 1 1 d .
H12 H -0.0371 0.5684 0.8311 0.034 Uiso 1 1 calc R
C13 C -0.1748(8) 0.6595(6) 0.8527(4) 0.032(2) Uani 1 1 d .
C14 C -0.1945(8) 0.7531(6) 0.8550(4) 0.026(2) Uani 1 1 d .
H14 H -0.2743 0.7765 0.8663 0.031 Uiso 1 1 calc R
C15 C -0.0922(9) 0.8089(6) 0.8400(4) 0.031(2) Uani 1 1 d .
H15 H -0.1064 0.8706 0.8408 0.037 Uiso 1 1 calc R
C16 C 0.6767(9) 0.8677(6) 0.5723(4) 0.037(3) Uani 1 1 d .
C17 C 0.7094(10) 0.7726(7) 0.5559(4) 0.065(4) Uani 1 1 d .
H17A H 0.7713 0.7732 0.5219 0.097 Uiso 1 1 calc R
H17B H 0.6360 0.7421 0.5504 0.097 Uiso 1 1 calc R
H17C H 0.7418 0.7419 0.5850 0.097 Uiso 1 1 calc R
C18 C 0.6362(11) 0.9195(8) 0.5241(4) 0.071(4) Uani 1 1 d .
H18A H 0.6060 0.9777 0.5362 0.107 Uiso 1 1 calc R
H18B H 0.5710 0.8870 0.5124 0.107 Uiso 1 1 calc R
H18C H 0.7062 0.9264 0.4934 0.107 Uiso 1 1 calc R
C19 C 0.7866(10) 0.9179(8) 0.5855(5) 0.066(4) Uani 1 1 d .
H19A H 0.8062 0.8933 0.6194 0.099 Uiso 1 1 calc R
H19B H 0.7658 0.9803 0.5900 0.099 Uiso 1 1 calc R
H19C H 0.8576 0.9120 0.5555 0.099 Uiso 1 1 calc R
C20 C 0.3382(8) 0.4624(6) 0.7172(4) 0.030(2) Uani 1 1 d .
C21 C 0.4571(9) 0.4292(7) 0.7369(5) 0.059(3) Uani 1 1 d .
H21A H 0.5235 0.4718 0.7246 0.088 Uiso 1 1 calc R
H21B H 0.4815 0.3719 0.7212 0.088 Uiso 1 1 calc R
H21C H 0.4400 0.4234 0.7769 0.088 Uiso 1 1 calc R
C22 C 0.3662(10) 0.4661(6) 0.6528(4) 0.053(3) Uani 1 1 d .
H22A H 0.3910 0.4076 0.6392 0.079 Uiso 1 1 calc R
H22B H 0.4324 0.5083 0.6392 0.079 Uiso 1 1 calc R
H22C H 0.2926 0.4846 0.6398 0.079 Uiso 1 1 calc R
C23 C 0.2336(9) 0.3936(6) 0.7374(4) 0.041(3) Uani 1 1 d .
H23A H 0.2151 0.3899 0.7774 0.062 Uiso 1 1 calc R
H23B H 0.2601 0.3358 0.7231 0.062 Uiso 1 1 calc R
H23C H 0.1603 0.4119 0.7242 0.062 Uiso 1 1 calc R
C24 C -0.2857(9) 0.5954(7) 0.8702(5) 0.048(3) Uani 1 1 d .
C25 C -0.3477(10) 0.6112(7) 0.9336(5) 0.067(4) Uani 1 1 d .
H25A H -0.3860 0.6694 0.9368 0.100 Uiso 1 1 calc R
H25B H -0.2848 0.6079 0.9557 0.100 Uiso 1 1 calc R
H25C H -0.4100 0.5659 0.9466 0.100 Uiso 1 1 calc R
C26 C -0.3813(10) 0.6145(8) 0.8339(6) 0.085(5) Uani 1 1 d .
H26A H -0.3454 0.6015 0.7958 0.127 Uiso 1 1 calc R
H26B H -0.4051 0.6766 0.8362 0.127 Uiso 1 1 calc R
H26C H -0.4537 0.5774 0.8467 0.127 Uiso 1 1 calc R
C27 C -0.2455(8) 0.4948(6) 0.8663(4) 0.039(3) Uani 1 1 d .
H27A H -0.3169 0.4571 0.8798 0.058 Uiso 1 1 calc R
H27B H -0.1839 0.4836 0.8885 0.058 Uiso 1 1 calc R
H27C H -0.2108 0.4818 0.8281 0.058 Uiso 1 1 calc R
C28 C 0.3613(9) 0.9079(6) 0.8880(4) 0.027(2) Uani 1 1 d .
C29 C 0.4882(8) 0.9050(6) 0.8923(4) 0.030(2) Uani 1 1 d .
C30 C 0.5184(8) 0.8832(6) 0.9426(4) 0.027(2) Uani 1 1 d .
H30 H 0.6023 0.8836 0.9448 0.033 Uiso 1 1 calc R
C31 C 0.4308(9) 0.8606(5) 0.9908(4) 0.028(2) Uani 1 1 d .
C32 C 0.3042(8) 0.8665(5) 0.9872(4) 0.026(2) Uani 1 1 d .
H32 H 0.2431 0.8546 1.0190 0.031 Uiso 1 1 calc R
C33 C 0.2676(8) 0.8896(6) 0.9372(4) 0.023(2) Uani 1 1 d .
C34 C 0.5893(7) 0.9280(6) 0.8428(4) 0.021(2) Uani 1 1 d .
C35 C 0.6020(8) 0.8803(6) 0.7941(3) 0.027(2) Uani 1 1 d .
H35 H 0.5489 0.8324 0.7923 0.033 Uiso 1 1 calc R
C36 C 0.6943(9) 0.9043(7) 0.7483(4) 0.039(3) Uani 1 1 d .
H36 H 0.7033 0.8718 0.7159 0.047 Uiso 1 1 calc R
C37 C 0.7743(9) 0.9770(7) 0.7501(4) 0.038(3) Uani 1 1 d .
H37 H 0.8355 0.9928 0.7190 0.046 Uiso 1 1 calc R
C38 C 0.7616(8) 1.0252(6) 0.7983(4) 0.035(3) Uani 1 1 d .
H38 H 0.8140 1.0737 0.7997 0.042 Uiso 1 1 calc R
C39 C 0.6708(8) 1.0008(6) 0.8443(4) 0.033(2) Uani 1 1 d .
H39 H 0.6631 1.0328 0.8768 0.040 Uiso 1 1 calc R
C40 C 0.1328(8) 0.9030(5) 0.9391(3) 0.022(2) Uani 1 1 d .
C41 C 0.0420(8) 0.8441(6) 0.9696(4) 0.032(2) Uani 1 1 d .
H41 H 0.0671 0.7921 0.9863 0.039 Uiso 1 1 calc R
C42 C -0.0834(8) 0.8622(7) 0.9754(4) 0.034(3) Uani 1 1 d .
H42 H -0.1418 0.8219 0.9954 0.041 Uiso 1 1 calc R
C43 C -0.1234(9) 0.9391(6) 0.9518(4) 0.028(2) Uani 1 1 d .
H43 H -0.2084 0.9509 0.9565 0.034 Uiso 1 1 calc R
C44 C -0.0409(9) 0.9965(6) 0.9222(4) 0.035(3) Uani 1 1 d .
H44 H -0.0684 1.0487 0.9067 0.042 Uiso 1 1 calc R
C45 C 0.0869(8) 0.9790(6) 0.9144(3) 0.023(2) Uani 1 1 d .
H45 H 0.1430 1.0187 0.8924 0.028 Uiso 1 1 calc R
C46 C 0.0885(8) 1.0597(6) 0.7199(4) 0.032(2) Uani 1 1 d .
C47 C 0.0993(8) 1.0231(6) 0.6655(4) 0.025(2) Uani 1 1 d .
C48 C 0.0790(8) 1.0791(6) 0.6214(4) 0.030(2) Uani 1 1 d .
H48 H 0.0845 1.0552 0.5864 0.036 Uiso 1 1 calc R
C49 C 0.0505(8) 1.1704(5) 0.6285(4) 0.023(2) Uani 1 1 d .
C50 C 0.0383(8) 1.2049(6) 0.6816(4) 0.032(2) Uani 1 1 d .
H50 H 0.0178 1.2652 0.6868 0.038 Uiso 1 1 calc R
C51 C 0.0559(8) 1.1521(6) 0.7265(4) 0.024(2) Uani 1 1 d .
C52 C 0.0363(8) 1.1936(6) 0.7822(4) 0.024(2) Uani 1 1 d .
C53 C 0.1260(8) 1.1922(5) 0.8157(4) 0.027(2) Uani 1 1 d .
H53 H 0.2004 1.1616 0.8035 0.032 Uiso 1 1 calc R
C54 C 0.1085(9) 1.2341(6) 0.8657(4) 0.037(3) Uani 1 1 d .
H54 H 0.1698 1.2315 0.8870 0.044 Uiso 1 1 calc R
C55 C -0.0017(9) 1.2806(6) 0.8842(4) 0.036(3) Uani 1 1 d .
H55 H -0.0147 1.3094 0.9181 0.043 Uiso 1 1 calc R
C56 C -0.0913(8) 1.2840(6) 0.8523(4) 0.033(2) Uani 1 1 d .
H56 H -0.1653 1.3151 0.8646 0.039 Uiso 1 1 calc R
C57 C -0.0715(8) 1.2405(5) 0.8008(4) 0.025(2) Uani 1 1 d .
H57 H -0.1323 1.2437 0.7792 0.030 Uiso 1 1 calc R
C58 C 0.0301(9) 1.2289(6) 0.5809(4) 0.031(2) Uani 1 1 d .
C59 C -0.0266(9) 1.1967(7) 0.5397(4) 0.045(3) Uani 1 1 d .
H59 H -0.0508 1.1368 0.5411 0.055 Uiso 1 1 calc R
C60 C -0.0479(10) 1.2537(9) 0.4959(5) 0.059(3) Uani 1 1 d .
H60 H -0.0849 1.2305 0.4684 0.071 Uiso 1 1 calc R
C61 C -0.0140(12) 1.3463(9) 0.4926(5) 0.064(4) Uani 1 1 d .
H61 H -0.0302 1.3841 0.4639 0.077 Uiso 1 1 calc R
C62 C 0.0429(12) 1.3775(8) 0.5328(5) 0.065(4) Uani 1 1 d .
H62 H 0.0670 1.4374 0.5314 0.078 Uiso 1 1 calc R
C63 C 0.0655(9) 1.3197(6) 0.5764(4) 0.036(3) Uani 1 1 d .
H63 H 0.1053 1.3426 0.6031 0.043 Uiso 1 1 calc R
C64 C 0.1263(8) 0.9282(6) 0.6544(4) 0.029(2) Uani 1 1 d .
C65 C 0.0593(9) 0.8562(6) 0.6861(4) 0.030(2) Uani 1 1 d .
H65 H -0.0060 0.8693 0.7156 0.036 Uiso 1 1 calc R
C66 C 0.0870(9) 0.7684(6) 0.6751(4) 0.039(3) Uani 1 1 d .
H66 H 0.0419 0.7233 0.6976 0.047 Uiso 1 1 calc R
C67 C 0.1796(10) 0.7461(7) 0.6319(4) 0.042(3) Uani 1 1 d .
H67 H 0.1972 0.6859 0.6247 0.050 Uiso 1 1 calc R
C68 C 0.2496(9) 0.8144(7) 0.5976(4) 0.037(3) Uani 1 1 d .
H68 H 0.3132 0.7999 0.5678 0.044 Uiso 1 1 calc R
C69 C 0.2201(9) 0.9046(6) 0.6100(4) 0.035(3) Uani 1 1 d .
H69 H 0.2650 0.9499 0.5877 0.042 Uiso 1 1 calc R
C70 C 0.2418(8) 0.6624(6) 0.8599(3) 0.029(2) Uani 1 1 d .
H70A H 0.2305 0.7226 0.8742 0.035 Uiso 1 1 calc R
H70B H 0.3311 0.6541 0.8479 0.035 Uiso 1 1 calc R
C71 C 0.0213(9) 0.5943(7) 0.9547(4) 0.048(3) Uani 1 1 d .
H71A H -0.0252 0.5483 0.9413 0.072 Uiso 1 1 calc R
H71B H -0.0086 0.6523 0.9452 0.072 Uiso 1 1 calc R
H71C H 0.0108 0.5878 0.9946 0.072 Uiso 1 1 calc R
C72 C 0.2835(9) 0.6173(6) 0.9755(4) 0.038(3) Uani 1 1 d .
H72A H 0.2735 0.5721 1.0049 0.056 Uiso 1 1 calc R
H72B H 0.2533 0.6738 0.9906 0.056 Uiso 1 1 calc R
H72C H 0.3703 0.6229 0.9582 0.056 Uiso 1 1 calc R
C73 C 0.2303(10) 0.4646(6) 0.9040(4) 0.044(3) Uani 1 1 d .
H73A H 0.3117 0.4618 0.8803 0.066 Uiso 1 1 calc R
H73B H 0.1695 0.4410 0.8850 0.066 Uiso 1 1 calc R
H73C H 0.2295 0.4296 0.9377 0.066 Uiso 1 1 calc R
C74 C 0.4695(9) 0.8346(6) 1.0459(4) 0.025(2) Uani 1 1 d .
C75 C 0.4113(9) 0.7623(6) 1.0777(4) 0.040(3) Uani 1 1 d .
H75 H 0.3485 0.7308 1.0661 0.047 Uiso 1 1 calc R
C76 C 0.4476(9) 0.7376(6) 1.1271(4) 0.037(3) Uani 1 1 d .
H76 H 0.4091 0.6893 1.1488 0.044 Uiso 1 1 calc R
C77 C 0.5404(9) 0.7844(6) 1.1439(4) 0.038(3) Uani 1 1 d .
H77 H 0.5646 0.7680 1.1771 0.045 Uiso 1 1 calc R
C78 C 0.5973(8) 0.8553(6) 1.1118(4) 0.027(2) Uani 1 1 d .
H78 H 0.6597 0.8871 1.1235 0.032 Uiso 1 1 calc R
C79 C 0.5630(8) 0.8802(6) 1.0619(4) 0.031(2) Uani 1 1 d .
H79 H 0.6035 0.9274 1.0397 0.037 Uiso 1 1 calc R

loop_
_atom_site_aniso_label
_atom_site_aniso_U_11
_atom_site_aniso_U_22
_atom_site_aniso_U_33
_atom_site_aniso_U_23
_atom_site_aniso_U_13
_atom_site_aniso_U_12
Lu1 0.0224(2) 0.0192(2) 0.0291(2) -0.00069(16) -0.00445(17) 0.00179(16)
N1 0.027(5) 0.027(4) 0.018(4) 0.006(3) -0.001(3) -0.002(4)
N2 0.019(4) 0.017(4) 0.032(5) 0.002(3) 0.000(4) -0.002(3)
N3 0.029(5) 0.020(4) 0.030(5) -0.007(3) -0.014(4) 0.012(4)
N4 0.023(4) 0.015(4) 0.025(4) -0.001(3) -0.001(3) 0.005(3)
N5 0.026(5) 0.018(4) 0.047(5) 0.007(4) -0.014(4) -0.001(3)
Si1 0.0362(18) 0.0260(16) 0.0363(17) 0.0017(13) -0.0068(14) -0.0003(13)
C1 0.040(6) 0.026(6) 0.033(6) -0.003(5) -0.001(5) 0.011(5)
C2 0.028(6) 0.028(6) 0.045(7) 0.003(5) -0.006(5) 0.001(5)
C3 0.017(5) 0.038(6) 0.033(6) 0.000(5) -0.015(4) -0.001(5)
C4 0.029(6) 0.023(5) 0.024(5) -0.001(4) -0.005(5) 0.007(4)
C5 0.024(5) 0.020(5) 0.030(6) -0.002(4) -0.007(5) -0.003(4)
C6 0.024(5) 0.016(5) 0.033(6) 0.004(4) -0.009(5) 0.005(4)
C7 0.037(6) 0.025(6) 0.039(6) 0.004(5) -0.004(5) 0.001(5)
C8 0.029(6) 0.023(5) 0.014(5) 0.002(4) 0.004(4) 0.000(4)
C9 0.027(6) 0.018(5) 0.030(6) -0.009(4) -0.009(5) -0.004(4)
C10 0.022(5) 0.010(5) 0.036(6) 0.001(4) -0.003(4) 0.003(4)
C11 0.018(5) 0.030(6) 0.031(6) -0.003(4) -0.013(4) 0.002(4)
C12 0.026(6) 0.010(5) 0.042(6) -0.007(4) 0.009(5) 0.001(4)
C13 0.020(5) 0.030(6) 0.046(7) -0.004(5) -0.008(5) -0.006(5)
C14 0.016(5) 0.025(5) 0.038(6) -0.010(4) -0.007(4) 0.000(4)
C15 0.032(6) 0.022(5) 0.040(6) 0.004(4) -0.014(5) 0.001(5)
C16 0.037(6) 0.030(6) 0.037(6) -0.011(5) 0.013(5) -0.007(5)
C17 0.071(9) 0.053(8) 0.050(8) -0.015(6) 0.038(7) -0.010(7)
C18 0.058(9) 0.103(11) 0.043(8) 0.025(7) 0.006(6) 0.007(8)
C19 0.039(7) 0.091(10) 0.067(9) -0.033(7) -0.002(6) -0.008(7)
C20 0.022(6) 0.028(6) 0.038(6) 0.000(5) 0.000(5) 0.002(4)
C21 0.042(7) 0.036(7) 0.094(10) -0.001(6) -0.007(7) 0.003(6)
C22 0.068(9) 0.031(7) 0.052(8) -0.003(5) 0.006(6) -0.005(6)
C23 0.047(7) 0.024(6) 0.046(7) -0.005(5) 0.005(6) 0.000(5)
C24 0.021(6) 0.035(7) 0.081(9) -0.007(6) 0.004(6) 0.004(5)
C25 0.037(7) 0.043(7) 0.106(11) 0.013(7) 0.018(7) -0.010(6)
C26 0.036(8) 0.059(9) 0.175(15) 0.009(9) -0.061(9) -0.008(6)
C27 0.020(6) 0.026(6) 0.063(7) 0.001(5) 0.008(5) -0.003(4)
C28 0.028(6) 0.023(5) 0.033(6) -0.006(4) -0.011(5) 0.010(4)
C29 0.019(5) 0.030(6) 0.042(7) -0.004(5) -0.009(5) 0.001(4)
C30 0.017(5) 0.033(6) 0.032(6) -0.007(4) -0.006(5) 0.011(4)
C31 0.036(6) 0.019(5) 0.032(6) -0.006(4) -0.012(5) -0.002(4)
C32 0.014(5) 0.027(5) 0.036(6) -0.015(4) -0.003(4) -0.001(4)
C33 0.015(5) 0.025(5) 0.033(6) -0.009(4) -0.011(5) 0.002(4)
C34 0.002(4) 0.025(5) 0.036(6) -0.003(4) 0.000(4) 0.002(4)
C35 0.020(5) 0.039(6) 0.020(5) 0.013(4) 0.004(4) -0.009(4)
C36 0.030(6) 0.048(7) 0.046(7) -0.010(5) -0.019(5) 0.013(5)
C37 0.021(6) 0.059(7) 0.035(7) 0.013(5) -0.010(5) 0.005(5)
C38 0.026(6) 0.040(6) 0.034(6) 0.007(5) 0.006(5) -0.004(5)
C39 0.033(6) 0.036(6) 0.028(6) -0.005(5) -0.002(5) -0.002(5)
C40 0.037(6) 0.018(5) 0.015(5) -0.005(4) -0.010(4) 0.001(4)
C41 0.028(6) 0.033(6) 0.033(6) -0.001(5) 0.003(5) -0.004(5)
C42 0.012(5) 0.054(7) 0.033(6) -0.012(5) 0.006(4) -0.013(5)
C43 0.023(6) 0.030(6) 0.031(6) 0.001(5) -0.003(5) -0.005(5)
C44 0.024(6) 0.041(6) 0.042(7) 0.004(5) -0.010(5) 0.012(5)
C45 0.018(5) 0.025(5) 0.024(5) 0.008(4) -0.001(4) -0.005(4)
C46 0.023(6) 0.034(6) 0.038(6) 0.007(5) -0.007(5) -0.010(5)
C47 0.016(5) 0.018(5) 0.038(6) 0.000(4) -0.001(4) 0.002(4)
C48 0.024(5) 0.022(5) 0.039(6) 0.008(4) 0.003(5) 0.007(4)
C49 0.029(6) 0.017(5) 0.022(5) 0.007(4) -0.008(4) -0.003(4)
C50 0.039(6) 0.018(5) 0.037(6) 0.002(4) -0.006(5) 0.010(4)
C51 0.014(5) 0.030(6) 0.028(6) 0.003(4) -0.006(4) 0.005(4)
C52 0.023(5) 0.019(5) 0.030(6) -0.001(4) -0.002(5) 0.002(4)
C53 0.024(6) 0.015(5) 0.038(6) 0.007(4) 0.002(5) 0.005(4)
C54 0.026(6) 0.047(7) 0.039(7) -0.020(5) -0.007(5) 0.010(5)
C55 0.042(7) 0.040(6) 0.026(6) 0.003(5) -0.004(5) -0.003(5)
C56 0.020(6) 0.035(6) 0.043(7) 0.003(5) -0.008(5) -0.002(5)
C57 0.029(6) 0.023(5) 0.025(6) -0.005(4) -0.007(4) 0.003(4)
C58 0.031(6) 0.022(6) 0.038(6) 0.014(5) -0.005(5) -0.009(5)
C59 0.040(7) 0.062(8) 0.036(7) 0.015(6) -0.015(6) 0.002(6)
C60 0.035(7) 0.102(11) 0.044(8) 0.004(7) -0.017(6) 0.016(7)
C61 0.069(10) 0.071(10) 0.050(9) 0.010(7) -0.006(7) 0.027(8)
C62 0.093(11) 0.040(8) 0.061(9) 0.004(7) -0.017(8) 0.015(7)
C63 0.039(7) 0.035(6) 0.027(6) 0.003(5) 0.007(5) 0.012(5)
C64 0.020(5) 0.022(5) 0.044(7) 0.002(5) -0.010(5) 0.001(4)
C65 0.025(6) 0.033(6) 0.037(6) -0.001(5) -0.014(5) 0.000(5)
C66 0.043(7) 0.024(6) 0.051(7) 0.001(5) -0.012(6) -0.004(5)
C67 0.060(8) 0.037(7) 0.035(7) -0.007(5) -0.025(6) 0.015(6)
C68 0.041(7) 0.044(7) 0.033(6) -0.012(5) -0.021(5) 0.008(5)
C69 0.048(7) 0.031(6) 0.025(6) 0.000(5) -0.004(5) 0.004(5)
C70 0.026(6) 0.035(6) 0.030(6) -0.011(4) -0.014(5) 0.015(5)
C71 0.060(8) 0.043(7) 0.036(7) 0.009(5) -0.001(6) 0.003(6)
C72 0.038(6) 0.031(6) 0.042(7) 0.009(5) -0.005(5) 0.007(5)
C73 0.069(8) 0.029(6) 0.031(6) 0.005(5) -0.004(6) -0.009(6)
C74 0.038(6) 0.016(5) 0.021(5) 0.001(4) -0.008(5) -0.002(4)
C75 0.050(7) 0.027(6) 0.052(7) -0.005(5) -0.033(6) -0.017(5)
C76 0.035(6) 0.036(6) 0.040(7) 0.013(5) -0.010(5) -0.009(5)
C77 0.040(7) 0.031(6) 0.044(7) 0.006(5) -0.013(5) -0.010(5)
C78 0.018(5) 0.028(6) 0.036(6) -0.008(5) -0.010(5) 0.004(4)
C79 0.027(6) 0.029(6) 0.032(6) 0.001(5) 0.005(5) -0.010(5)

loop_
_atom_type_symbol
_atom_type_description
_atom_type_scat_dispersion_real
_atom_type_scat_dispersion_imag
_atom_type_scat_source
C C 0.0033 0.0016 'International Tables Vol C Tables 4.2.6.8 and 6.1.1.4'
H H 0.0000 0.0000 'International Tables Vol C Tables 4.2.6.8 and 6.1.1.4'
N N 0.0061 0.0033 'International Tables Vol C Tables 4.2.6.8 and 6.1.1.4'
Si Si 0.0817 0.0704 'International Tables Vol C Tables 4.2.6.8 and 6.1.1.4'
Lu Lu -0.4720 5.8584 'International Tables Vol C Tables 4.2.6.8 and 6.1.1.4'

loop_
_geom_angle_atom_site_label_1
_geom_angle_atom_site_label_2
_geom_angle_atom_site_label_3
_geom_angle
N5 Lu1 N4 103.8(2)
N5 Lu1 N2 106.3(3)
N4 Lu1 N2 145.7(3)
N5 Lu1 N1 86.1(3)
N4 Lu1 N1 97.0(2)
N2 Lu1 N1 69.4(2)
N5 Lu1 N3 124.0(3)
N4 Lu1 N3 105.6(2)
N2 Lu1 N3 70.0(2)
N1 Lu1 N3 134.8(2)
C1 N1 C5 115.7(7)
C1 N1 Lu1 124.3(6)
C5 N1 Lu1 120.1(5)
C6 N2 C10 116.0(7)
C6 N2 Lu1 123.7(5)
C10 N2 Lu1 118.7(5)
C15 N3 C11 118.3(8)
C15 N3 Lu1 123.4(6)
C11 N3 Lu1 117.6(6)
C46 N4 Lu1 147.6(6)
C28 N5 Lu1 141.2(6)
C73 Si1 C70 111.9(4)
C73 Si1 C71 110.2(5)
C70 Si1 C71 113.2(4)
C73 Si1 C72 107.9(4)
C70 Si1 C72 106.3(4)
C71 Si1 C72 107.1(4)
C2 C1 N1 125.5(9)
C1 C2 C3 119.3(9)
C4 C3 C2 116.0(8)
C4 C3 C16 123.8(8)
C2 C3 C16 120.0(8)
C5 C4 C3 121.4(8)
C4 C5 N1 122.0(8)
C4 C5 C6 124.0(8)
N1 C5 C6 113.8(7)
C7 C6 N2 124.4(8)
C7 C6 C5 123.0(8)
N2 C6 C5 112.5(7)
C6 C7 C8 119.5(9)
C9 C8 C7 118.8(8)
C9 C8 C20 122.1(8)
C7 C8 C20 119.1(8)
C8 C9 C10 120.5(8)
N2 C10 C9 113.3(7)
N2 C10 C11 105.9(7)
C9 C10 C11 113.1(7)
N2 C10 C70 108.1(7)
C9 C10 C70 109.2(6)
C11 C10 C70 106.9(7)
N3 C11 C12 119.5(8)
N3 C11 C10 115.2(7)
C12 C11 C10 125.3(8)
C13 C12 C11 121.4(8)
C12 C13 C14 117.5(8)
C12 C13 C24 122.9(8)
C14 C13 C24 119.7(8)
C15 C14 C13 118.1(8)
N3 C15 C14 125.1(8)
C17 C16 C19 112.3(9)
C17 C16 C18 109.8(9)
C19 C16 C18 106.9(9)
C17 C16 C3 110.6(8)
C19 C16 C3 107.8(8)
C18 C16 C3 109.3(8)
C23 C20 C22 108.1(8)
C23 C20 C8 113.9(7)
C22 C20 C8 110.4(7)
C23 C20 C21 108.4(8)
C22 C20 C21 108.3(8)
C8 C20 C21 107.6(8)
C26 C24 C13 109.5(9)
C26 C24 C27 109.9(9)
C13 C24 C27 112.3(8)
C26 C24 C25 109.4(9)
C13 C24 C25 108.7(8)
C27 C24 C25 106.9(8)
N5 C28 C29 122.8(9)
N5 C28 C33 118.6(8)
C29 C28 C33 118.5(8)
C30 C29 C28 119.6(9)
C30 C29 C34 119.8(8)
C28 C29 C34 120.6(8)
C29 C30 C31 123.7(9)
C30 C31 C32 116.8(8)
C30 C31 C74 121.8(8)
C32 C31 C74 121.4(8)
C33 C32 C31 122.0(8)
C32 C33 C28 119.2(8)
C32 C33 C40 117.7(8)
C28 C33 C40 122.7(8)
C35 C34 C39 119.0(8)
C35 C34 C29 120.7(8)
C39 C34 C29 120.3(8)
C36 C35 C34 119.7(9)
C35 C36 C37 121.0(9)
C38 C37 C36 119.7(9)
C39 C38 C37 119.6(9)
C38 C39 C34 121.1(9)
C45 C40 C41 115.8(8)
C45 C40 C33 122.2(8)
C41 C40 C33 121.8(8)
C42 C41 C40 121.1(9)
C43 C42 C41 120.8(9)
C44 C43 C42 120.2(9)
C43 C44 C45 120.4(9)
C44 C45 C40 121.7(8)
N4 C46 C51 123.3(8)
N4 C46 C47 118.6(8)
C51 C46 C47 118.1(8)
C48 C47 C46 119.1(8)
C48 C47 C64 118.1(8)
C46 C47 C64 122.8(8)
C47 C48 C49 121.9(9)
C50 C49 C48 118.6(8)
C50 C49 C58 120.5(8)
C48 C49 C58 120.9(8)
C51 C50 C49 121.7(8)
C50 C51 C46 120.7(8)
C50 C51 C52 118.1(8)
C46 C51 C52 121.2(8)
C57 C52 C53 117.5(8)
C57 C52 C51 119.0(8)
C53 C52 C51 123.4(8)
C54 C53 C52 122.6(9)
C53 C54 C55 119.3(9)
C56 C55 C54 119.7(9)
C55 C56 C57 120.1(9)
C52 C57 C56 120.8(9)
C59 C58 C63 117.3(9)
C59 C58 C49 121.6(8)
C63 C58 C49 121.1(9)
C58 C59 C60 120.7(11)
C59 C60 C61 121.5(11)
C62 C61 C60 117.7(11)
C61 C62 C63 120.6(12)
C58 C63 C62 122.2(10)
C69 C64 C65 116.2(9)
C69 C64 C47 120.0(8)
C65 C64 C47 123.7(8)
C66 C65 C64 122.5(9)
C67 C66 C65 120.8(10)
C66 C67 C68 120.0(10)
C69 C68 C67 118.2(9)
C64 C69 C68 122.2(9)
C10 C70 Si1 125.5(6)
C79 C74 C75 121.0(8)
C79 C74 C31 119.9(8)
C75 C74 C31 119.1(8)
C74 C75 C76 119.2(9)
C77 C76 C75 120.0(9)
C78 C77 C76 119.9(9)
C77 C78 C79 120.8(9)
C74 C79 C78 119.0(8)

loop_
_geom_bond_atom_site_label_1
_geom_bond_atom_site_label_2
_geom_bond_distance
Lu1 N5 2.177(7)
Lu1 N4 2.207(6)
Lu1 N2 2.226(7)
Lu1 N1 2.317(7)
Lu1 N3 2.338(7)
N1 C1 1.360(10)
N1 C5 1.378(10)
N2 C6 1.385(10)
N2 C10 1.463(10)
N3 C15 1.343(10)
N3 C11 1.373(10)
N4 C46 1.389(10)
N5 C28 1.370(10)
Si1 C73 1.869(9)
Si1 C70 1.871(9)
Si1 C71 1.882(10)
Si1 C72 1.894(9)
C1 C2 1.340(12)
C2 C3 1.416(12)
C3 C4 1.405(11)
C3 C16 1.553(12)
C4 C5 1.364(11)
C5 C6 1.500(11)
C6 C7 1.337(11)
C7 C8 1.439(11)
C8 C9 1.332(11)
C8 C20 1.544(11)
C9 C10 1.506(11)
C10 C11 1.531(11)
C10 C70 1.590(11)
C11 C12 1.414(11)
C12 C13 1.399(11)
C13 C14 1.411(11)
C13 C24 1.529(12)
C14 C15 1.378(11)
C16 C17 1.505(12)
C16 C19 1.514(13)
C16 C18 1.530(13)
C20 C23 1.533(12)
C20 C22 1.543(12)
C20 C21 1.551(13)
C24 C26 1.527(14)
C24 C27 1.560(12)
C24 C25 1.585(14)
C28 C29 1.414(12)
C28 C33 1.434(12)
C29 C30 1.369(11)
C29 C34 1.496(11)
C30 C31 1.392(11)
C31 C32 1.409(11)
C31 C74 1.533(12)
C32 C33 1.394(11)
C33 C40 1.480(11)
C34 C35 1.389(11)
C34 C39 1.412(11)
C35 C36 1.386(12)
C36 C37 1.402(13)
C37 C38 1.384(12)
C38 C39 1.381(11)
C40 C45 1.404(11)
C40 C41 1.406(11)
C41 C42 1.377(12)
C42 C43 1.376(12)
C43 C44 1.331(12)
C44 C45 1.396(11)
C46 C51 1.425(12)
C46 C47 1.439(12)
C47 C48 1.395(11)
C47 C64 1.465(11)
C48 C49 1.402(11)
C49 C50 1.394(11)
C49 C58 1.486(11)
C50 C51 1.377(11)
C51 C52 1.490(12)
C52 C57 1.371(11)
C52 C53 1.401(12)
C53 C54 1.369(12)
C54 C55 1.389(12)
C55 C56 1.373(12)
C56 C57 1.413(12)
C58 C59 1.386(13)
C58 C63 1.402(12)
C59 C60 1.402(13)
C60 C61 1.424(15)
C61 C62 1.361(15)
C62 C63 1.411(13)
C64 C69 1.387(12)
C64 C65 1.417(11)
C65 C66 1.363(12)
C66 C67 1.356(13)
C67 C68 1.419(13)
C68 C69 1.409(12)
C74 C79 1.359(11)
C74 C75 1.385(12)
C75 C76 1.385(12)
C76 C77 1.371(12)
C77 C78 1.368(12)
C78 C79 1.388(11)
